data_7217651
loop_
_publ_author_name
'Hori, Akiko'
'Nakajima, Kyosuke'
'Akimoto, Yuuki'
'Naganuma, Kohei'
'Yuge, Hidetaka'

_publ_section_title
;
 Guest-adjusted encapsulation and thermal studies of non-porous
 mononuclear Cu(ii) coordination complexes through electrostatic
 interactions induced by fluorine substitution
;
_journal_issue 37
_journal_name_full CrystEngComm
_journal_page_first 8805
_journal_paper_doi 10.1039/C4CE01243G
_journal_volume 16
_journal_year 2014
_chemical_formula_moiety 'C30 H6 Cu F16 O4, 2(C6 H6)'
_chemical_formula_sum 'C42 H18 Cu F16 O4'
_chemical_formula_weight 954.11
_chemical_name_systematic
;
?
;
_space_group_IT_number 14
_symmetry_cell_setting monoclinic
_symmetry_space_group_name_Hall '-P 2ybc'
_symmetry_space_group_name_H-M 'P 1 21/c 1'
_atom_sites_solution_hydrogens geom
_atom_sites_solution_primary direct
_atom_sites_solution_secondary difmap
_audit_creation_method SHELXL-97
_cell_angle_alpha 90.00
_cell_angle_beta 106.6550(10)
_cell_angle_gamma 90.00
_cell_formula_units_Z 2
_cell_length_a 8.8327(4)
_cell_length_b 20.6413(10)
_cell_length_c 10.5150(5)
_cell_measurement_reflns_used 9960
_cell_measurement_temperature 100
_cell_measurement_theta_max 27.87
_cell_measurement_theta_min 2.25
_cell_volume 1836.65(15)
_computing_cell_refinement 'Bruker SAINT'
_computing_data_collection 'Bruker APEX2'
_computing_data_reduction 'Bruker SAINT'
_computing_molecular_graphics 'Bruker SHELXTL'
_computing_publication_material 'Bruker SHELXTL'
_computing_structure_refinement 'SHELXL-97 (Sheldrick, 2008)'
_computing_structure_solution 'SHELXS-97 (Sheldrick, 2008)'
_diffrn_ambient_temperature 100
_diffrn_detector_area_resol_mean 8.333
_diffrn_measured_fraction_theta_full 0.992
_diffrn_measured_fraction_theta_max 0.992
_diffrn_measurement_device_type 'Bruker APEX-II CCD'
_diffrn_measurement_method '\f and \w scans'
_diffrn_radiation_monochromator graphite
_diffrn_radiation_source 'fine-focus sealed tube'
_diffrn_radiation_type MoK\a
_diffrn_radiation_wavelength 0.71073
_diffrn_reflns_av_R_equivalents 0.0219
_diffrn_reflns_av_sigmaI/netI 0.0157
_diffrn_reflns_limit_h_max 11
_diffrn_reflns_limit_h_min -11
_diffrn_reflns_limit_k_max 26
_diffrn_reflns_limit_k_min -26
_diffrn_reflns_limit_l_max 13
_diffrn_reflns_limit_l_min -13
_diffrn_reflns_number 20494
_diffrn_reflns_theta_full 27.48
_diffrn_reflns_theta_max 27.48
_diffrn_reflns_theta_min 2.25
_exptl_absorpt_coefficient_mu 0.722
_exptl_absorpt_correction_T_max 0.8995
_exptl_absorpt_correction_T_min 0.7611
_exptl_absorpt_correction_type empirical
_exptl_absorpt_process_details
;
SADABS Sheldrick 1996
;
_exptl_crystal_colour green
_exptl_crystal_density_diffrn 1.725
_exptl_crystal_density_meas ?
_exptl_crystal_density_method 'not measured'
_exptl_crystal_description prismatic
_exptl_crystal_F_000 950
_exptl_crystal_size_max 0.40
_exptl_crystal_size_mid 0.25
_exptl_crystal_size_min 0.15
_refine_diff_density_max 0.347
_refine_diff_density_min -0.471
_refine_diff_density_rms 0.051
_refine_ls_extinction_method none
_refine_ls_goodness_of_fit_ref 1.047
_refine_ls_hydrogen_treatment constr
_refine_ls_matrix_type full
_refine_ls_number_parameters 286
_refine_ls_number_reflns 4186
_refine_ls_number_restraints 0
_refine_ls_restrained_S_all 1.047
_refine_ls_R_factor_all 0.0299
_refine_ls_R_factor_gt 0.0270
_refine_ls_shift/su_max 0.000
_refine_ls_shift/su_mean 0.000
_refine_ls_structure_factor_coef Fsqd
_refine_ls_weighting_details 'calc w=1/[\s^2^(Fo^2^)+(0.0366P)^2^+1.0110P] where P=(Fo^2^+2Fc^2^)/3'
_refine_ls_weighting_scheme calc
_refine_ls_wR_factor_gt 0.0716
_refine_ls_wR_factor_ref 0.0731
_reflns_number_gt 3866
_reflns_number_total 4186
_reflns_threshold_expression >2sigma(I)
_cod_data_source_file c4ce01243g2.cif
_cod_data_source_block 100308a1
_cod_depositor_comments
;
The following automatic conversions were performed:

'_symmetry_cell_setting' value 'Monoclinic' changed to 'monoclinic'
according to
/usr/data/users/saulius/crontab/automatic-downloads/rss-feeds/RSC/lib/dictionaries/cif_core.dic
dictionary named 'cif_core.dic' version 2.4.2 from 2011-04-26.

Automatic conversion script
Id: cif_fix_values 2281 2013-09-26 08:29:07Z andrius 

 Adding full bibliography for 7217645--7217660.cif.

The following automatic conversions were performed:

'_exptl_crystal_density_meas' value 'not measured' was changed to '?'
- the value is perceived as not measured.

Automatic conversion script
Id: cif_fix_values 3008 2015-01-20 13:52:24Z robertas 
;
_cod_original_sg_symbol_H-M 'P 21/c'
_cod_database_code 7217651

loop_
_symmetry_equiv_pos_as_xyz
'x, y, z'
'-x, y+1/2, -z+1/2'
'-x, -y, -z'
'x, -y-1/2, z-1/2'

loop_
_atom_site_label
_atom_site_type_symbol
_atom_site_fract_x
_atom_site_fract_y
_atom_site_fract_z
_atom_site_U_iso_or_equiv
_atom_site_adp_type
_atom_site_occupancy
_atom_site_symmetry_multiplicity
_atom_site_calc_flag
_atom_site_refinement_flags
Cu1 Cu 0.0000 0.5000 0.5000 0.01560(7) Uani 1 2 d S
O1 O 0.04454(12) 0.48277(5) 0.33567(9) 0.0189(2) Uani 1 1 d .
O2 O 0.14389(11) 0.43489(5) 0.59368(9) 0.0182(2) Uani 1 1 d .
C1 C 0.20013(17) 0.48034(7) 0.11376(14) 0.0206(3) Uani 1 1 d .
C2 C 0.19561(18) 0.47645(8) -0.01861(15) 0.0231(3) Uani 1 1 d .
C3 C 0.12385(18) 0.42469(7) -0.09597(14) 0.0234(3) Uani 1 1 d .
H3 H 0.1186 0.4224 -0.1874 0.028 Uiso 1 1 calc R
C4 C 0.06031(19) 0.37670(7) -0.03666(14) 0.0243(3) Uani 1 1 d .
C5 C 0.06832(18) 0.37951(7) 0.09657(14) 0.0221(3) Uani 1 1 d .
C6 C 0.13724(16) 0.43186(7) 0.17431(13) 0.0186(3) Uani 1 1 d .
C7 C 0.13453(16) 0.43837(7) 0.31654(13) 0.0175(3) Uani 1 1 d .
C8 C 0.22669(17) 0.39610(7) 0.41120(14) 0.0202(3) Uani 1 1 d .
H8 H 0.2928 0.3658 0.3848 0.024 Uiso 1 1 calc R
C9 C 0.22464(16) 0.39695(7) 0.54347(13) 0.0176(3) Uani 1 1 d .
C10 C 0.32517(16) 0.34916(7) 0.63918(14) 0.0191(3) Uani 1 1 d .
C11 C 0.41716(17) 0.36911(7) 0.76461(14) 0.0210(3) Uani 1 1 d .
C12 C 0.50658(18) 0.32518(8) 0.85506(14) 0.0255(3) Uani 1 1 d .
C13 C 0.50517(18) 0.26008(8) 0.82577(15) 0.0270(3) Uani 1 1 d .
H13 H 0.5649 0.2300 0.8887 0.032 Uiso 1 1 calc R
C14 C 0.41446(18) 0.23991(7) 0.70244(16) 0.0250(3) Uani 1 1 d .
C15 C 0.32709(17) 0.28360(7) 0.61066(14) 0.0221(3) Uani 1 1 d .
C16 C 0.15206(19) 0.67780(8) 0.45517(17) 0.0301(3) Uani 1 1 d .
H16 H 0.0909 0.7102 0.3992 0.036 Uiso 1 1 calc R
C17 C 0.2489(2) 0.63764(9) 0.40763(17) 0.0313(4) Uani 1 1 d .
H17 H 0.2545 0.6426 0.3193 0.038 Uiso 1 1 calc R
C18 C 0.3379(2) 0.59015(8) 0.48913(18) 0.0323(4) Uani 1 1 d .
H18 H 0.4043 0.5625 0.4565 0.039 Uiso 1 1 calc R
C19 C 0.3299(2) 0.58312(8) 0.61806(18) 0.0332(4) Uani 1 1 d .
H19 H 0.3907 0.5506 0.6738 0.040 Uiso 1 1 calc R
C20 C 0.2332(2) 0.62356(9) 0.66579(17) 0.0323(4) Uani 1 1 d .
H20 H 0.2281 0.6188 0.7543 0.039 Uiso 1 1 calc R
C21 C 0.14395(19) 0.67090(8) 0.58439(17) 0.0304(3) Uani 1 1 d .
H21 H 0.0775 0.6985 0.6169 0.037 Uiso 1 1 calc R
F1 F 0.26675(11) 0.53240(4) 0.18525(9) 0.0284(2) Uani 1 1 d .
F2 F 0.25869(12) 0.52478(5) -0.07187(9) 0.0330(2) Uani 1 1 d .
F3 F -0.01383(13) 0.32595(5) -0.10880(9) 0.0330(2) Uani 1 1 d .
F4 F 0.00595(13) 0.33071(4) 0.15050(9) 0.0328(2) Uani 1 1 d .
F5 F 0.42328(11) 0.43186(4) 0.79786(9) 0.0269(2) Uani 1 1 d .
F6 F 0.59494(12) 0.34694(5) 0.97310(9) 0.0379(2) Uani 1 1 d .
F7 F 0.40752(12) 0.17678(5) 0.67011(11) 0.0351(2) Uani 1 1 d .
F8 F 0.23940(11) 0.26042(4) 0.49290(9) 0.0292(2) Uani 1 1 d .

loop_
_atom_site_aniso_label
_atom_site_aniso_U_11
_atom_site_aniso_U_22
_atom_site_aniso_U_33
_atom_site_aniso_U_23
_atom_site_aniso_U_13
_atom_site_aniso_U_12
Cu1 0.01752(12) 0.01776(13) 0.01119(12) 0.00181(8) 0.00356(9) 0.00252(8)
O1 0.0226(5) 0.0205(5) 0.0138(5) 0.0021(4) 0.0055(4) 0.0033(4)
O2 0.0197(5) 0.0208(5) 0.0137(4) 0.0021(4) 0.0043(4) 0.0032(4)
C1 0.0214(7) 0.0225(7) 0.0180(7) -0.0002(5) 0.0058(5) 0.0009(5)
C2 0.0263(7) 0.0253(7) 0.0200(7) 0.0058(6) 0.0102(6) 0.0037(6)
C3 0.0292(8) 0.0280(8) 0.0133(6) 0.0022(5) 0.0066(6) 0.0088(6)
C4 0.0305(8) 0.0225(7) 0.0169(7) -0.0022(5) 0.0023(6) 0.0053(6)
C5 0.0286(7) 0.0194(7) 0.0188(7) 0.0034(5) 0.0073(6) 0.0017(6)
C6 0.0201(7) 0.0215(7) 0.0144(6) 0.0018(5) 0.0050(5) 0.0051(5)
C7 0.0188(6) 0.0198(7) 0.0139(6) -0.0001(5) 0.0047(5) -0.0020(5)
C8 0.0211(7) 0.0227(7) 0.0175(7) 0.0022(5) 0.0067(5) 0.0040(5)
C9 0.0158(6) 0.0188(6) 0.0171(6) 0.0023(5) 0.0031(5) -0.0007(5)
C10 0.0165(6) 0.0244(7) 0.0169(6) 0.0048(5) 0.0056(5) 0.0025(5)
C11 0.0185(6) 0.0251(7) 0.0195(7) 0.0016(5) 0.0059(5) 0.0016(5)
C12 0.0222(7) 0.0366(9) 0.0159(7) 0.0044(6) 0.0027(5) 0.0040(6)
C13 0.0228(7) 0.0324(8) 0.0251(8) 0.0121(6) 0.0058(6) 0.0078(6)
C14 0.0228(7) 0.0215(7) 0.0310(8) 0.0055(6) 0.0083(6) 0.0039(6)
C15 0.0197(7) 0.0263(7) 0.0193(7) 0.0023(5) 0.0042(5) 0.0016(5)
C16 0.0245(8) 0.0279(8) 0.0327(9) 0.0039(6) -0.0004(6) -0.0034(6)
C17 0.0299(8) 0.0366(9) 0.0244(8) -0.0013(7) 0.0030(6) -0.0060(7)
C18 0.0269(8) 0.0309(9) 0.0361(9) -0.0072(7) 0.0040(7) -0.0018(7)
C19 0.0298(8) 0.0252(8) 0.0373(9) 0.0052(7) -0.0019(7) -0.0058(6)
C20 0.0325(9) 0.0359(9) 0.0273(8) 0.0022(7) 0.0068(7) -0.0128(7)
C21 0.0244(8) 0.0306(8) 0.0367(9) -0.0035(7) 0.0094(7) -0.0065(6)
F1 0.0350(5) 0.0287(5) 0.0238(5) -0.0049(4) 0.0120(4) -0.0103(4)
F2 0.0458(6) 0.0338(5) 0.0249(5) 0.0052(4) 0.0191(4) -0.0059(4)
F3 0.0492(6) 0.0262(5) 0.0195(4) -0.0054(4) 0.0032(4) -0.0017(4)
F4 0.0528(6) 0.0240(5) 0.0227(5) 0.0007(4) 0.0124(4) -0.0102(4)
F5 0.0260(5) 0.0275(5) 0.0234(4) -0.0026(3) 0.0008(4) 0.0016(4)
F6 0.0369(5) 0.0479(6) 0.0200(5) 0.0015(4) -0.0062(4) 0.0073(5)
F7 0.0345(5) 0.0220(5) 0.0444(6) 0.0056(4) 0.0044(4) 0.0060(4)
F8 0.0314(5) 0.0253(5) 0.0256(5) -0.0027(4) -0.0005(4) 0.0030(4)

loop_
_atom_type_symbol
_atom_type_description
_atom_type_scat_dispersion_real
_atom_type_scat_dispersion_imag
_atom_type_scat_source
C C 0.0033 0.0016 'International Tables Vol C Tables 4.2.6.8 and 6.1.1.4'
H H 0.0000 0.0000 'International Tables Vol C Tables 4.2.6.8 and 6.1.1.4'
O O 0.0106 0.0060 'International Tables Vol C Tables 4.2.6.8 and 6.1.1.4'
F F 0.0171 0.0103 'International Tables Vol C Tables 4.2.6.8 and 6.1.1.4'
Cu Cu 0.3201 1.2651 'International Tables Vol C Tables 4.2.6.8 and 6.1.1.4'

loop_
_geom_angle_atom_site_label_1
_geom_angle_atom_site_label_2
_geom_angle_atom_site_label_3
_geom_angle
_geom_angle_site_symmetry_1
_geom_angle_site_symmetry_3
O1 Cu1 O1 180.00(5) . 3_566
O1 Cu1 O2 86.78(4) . 3_566
O1 Cu1 O2 93.22(4) 3_566 3_566
O1 Cu1 O2 93.22(4) . .
O1 Cu1 O2 86.78(4) 3_566 .
O2 Cu1 O2 180.00(4) 3_566 .
C7 O1 Cu1 125.39(9) . .
C9 O2 Cu1 125.92(9) . .
F1 C1 C2 119.35(13) . .
F1 C1 C6 119.25(13) . .
C2 C1 C6 121.39(14) . .
F2 C2 C3 120.32(13) . .
F2 C2 C1 118.78(14) . .
C3 C2 C1 120.88(14) . .
C4 C3 C2 117.94(13) . .
C4 C3 H3 121.0 . .
C2 C3 H3 121.0 . .
F3 C4 C3 120.06(13) . .
F3 C4 C5 118.55(14) . .
C3 C4 C5 121.38(14) . .
F4 C5 C4 119.08(13) . .
F4 C5 C6 119.84(13) . .
C4 C5 C6 121.08(14) . .
C1 C6 C5 117.28(13) . .
C1 C6 C7 120.92(13) . .
C5 C6 C7 121.67(13) . .
O1 C7 C8 127.09(13) . .
O1 C7 C6 114.27(12) . .
C8 C7 C6 118.64(12) . .
C9 C8 C7 122.06(13) . .
C9 C8 H8 119.0 . .
C7 C8 H8 119.0 . .
O2 C9 C8 126.19(13) . .
O2 C9 C10 114.83(12) . .
C8 C9 C10 118.98(12) . .
C15 C10 C11 116.84(13) . .
C15 C10 C9 122.46(13) . .
C11 C10 C9 120.66(13) . .
F5 C11 C12 118.78(13) . .
F5 C11 C10 120.03(13) . .
C12 C11 C10 121.17(14) . .
F6 C12 C13 119.97(14) . .
F6 C12 C11 118.84(14) . .
C13 C12 C11 121.19(14) . .
C12 C13 C14 118.05(14) . .
C12 C13 H13 121.0 . .
C14 C13 H13 121.0 . .
F7 C14 C13 120.19(14) . .
F7 C14 C15 118.68(14) . .
C13 C14 C15 121.12(15) . .
F8 C15 C14 117.96(14) . .
F8 C15 C10 120.41(13) . .
C14 C15 C10 121.61(14) . .
C17 C16 C21 120.20(16) . .
C17 C16 H16 119.9 . .
C21 C16 H16 119.9 . .
C16 C17 C18 119.96(16) . .
C16 C17 H17 120.0 . .
C18 C17 H17 120.0 . .
C19 C18 C17 119.96(16) . .
C19 C18 H18 120.0 . .
C17 C18 H18 120.0 . .
C18 C19 C20 120.03(16) . .
C18 C19 H19 120.0 . .
C20 C19 H19 120.0 . .
C21 C20 C19 120.06(16) . .
C21 C20 H20 120.0 . .
C19 C20 H20 120.0 . .
C20 C21 C16 119.79(16) . .
C20 C21 H21 120.1 . .
C16 C21 H21 120.1 . .

loop_
_geom_bond_atom_site_label_1
_geom_bond_atom_site_label_2
_geom_bond_distance
_geom_bond_site_symmetry_2
Cu1 O1 1.9123(10) .
Cu1 O1 1.9123(10) 3_566
Cu1 O2 1.9168(9) 3_566
Cu1 O2 1.9168(9) .
O1 C7 1.2664(17) .
O2 C9 1.2714(17) .
C1 F1 1.3463(17) .
C1 C2 1.383(2) .
C1 C6 1.385(2) .
C2 F2 1.3410(18) .
C2 C3 1.382(2) .
C3 C4 1.373(2) .
C3 H3 0.9500 .
C4 F3 1.3480(17) .
C4 C5 1.384(2) .
C5 F4 1.3485(17) .
C5 C6 1.386(2) .
C6 C7 1.5086(18) .
C7 C8 1.3965(19) .
C8 C9 1.3962(19) .
C8 H8 0.9500 .
C9 C10 1.5042(18) .
C10 C15 1.387(2) .
C10 C11 1.398(2) .
C11 F5 1.3386(17) .
C11 C12 1.386(2) .
C12 F6 1.3402(18) .
C12 C13 1.378(2) .
C13 C14 1.379(2) .
C13 H13 0.9500 .
C14 F7 1.3437(18) .
C14 C15 1.383(2) .
C15 F8 1.3462(17) .
C16 C17 1.383(3) .
C16 C21 1.388(2) .
C16 H16 0.9500 .
C17 C18 1.388(2) .
C17 H17 0.9500 .
C18 C19 1.385(3) .
C18 H18 0.9500 .
C19 C20 1.388(3) .
C19 H19 0.9500 .
C20 C21 1.386(2) .
C20 H20 0.9500 .
C21 H21 0.9500 .

loop_
_geom_torsion_atom_site_label_1
_geom_torsion_atom_site_label_2
_geom_torsion_atom_site_label_3
_geom_torsion_atom_site_label_4
_geom_torsion
_geom_torsion_site_symmetry_1
O1 Cu1 O1 C7 159.8(15) 3_566
O2 Cu1 O1 C7 -176.24(11) 3_566
O2 Cu1 O1 C7 3.76(11) .
O1 Cu1 O2 C9 -2.29(11) .
O1 Cu1 O2 C9 177.71(11) 3_566
O2 Cu1 O2 C9 125(14) 3_566
F1 C1 C2 F2 0.3(2) .
C6 C1 C2 F2 -179.85(13) .
F1 C1 C2 C3 -178.00(13) .
C6 C1 C2 C3 1.9(2) .
F2 C2 C3 C4 -179.61(14) .
C1 C2 C3 C4 -1.4(2) .
C2 C3 C4 F3 178.59(13) .
C2 C3 C4 C5 -0.4(2) .
F3 C4 C5 F4 1.9(2) .
C3 C4 C5 F4 -179.12(14) .
F3 C4 C5 C6 -177.28(13) .
C3 C4 C5 C6 1.7(2) .
F1 C1 C6 C5 179.32(13) .
C2 C1 C6 C5 -0.5(2) .
F1 C1 C6 C7 3.4(2) .
C2 C1 C6 C7 -176.49(13) .
F4 C5 C6 C1 179.64(13) .
C4 C5 C6 C1 -1.2(2) .
F4 C5 C6 C7 -4.4(2) .
C4 C5 C6 C7 174.69(13) .
Cu1 O1 C7 C8 -4.5(2) .
Cu1 O1 C7 C6 174.86(9) .
C1 C6 C7 O1 66.78(17) .
C5 C6 C7 O1 -108.99(15) .
C1 C6 C7 C8 -113.83(16) .
C5 C6 C7 C8 70.40(18) .
O1 C7 C8 C9 2.5(2) .
C6 C7 C8 C9 -176.81(13) .
Cu1 O2 C9 C8 1.3(2) .
Cu1 O2 C9 C10 -178.43(9) .
C7 C8 C9 O2 -0.8(2) .
C7 C8 C9 C10 178.98(13) .
O2 C9 C10 C15 131.58(14) .
C8 C9 C10 C15 -48.2(2) .
O2 C9 C10 C11 -45.85(18) .
C8 C9 C10 C11 134.38(14) .
C15 C10 C11 F5 178.70(13) .
C9 C10 C11 F5 -3.7(2) .
C15 C10 C11 C12 0.5(2) .
C9 C10 C11 C12 178.06(13) .
F5 C11 C12 F6 0.6(2) .
C10 C11 C12 F6 178.82(13) .
F5 C11 C12 C13 -179.75(14) .
C10 C11 C12 C13 -1.5(2) .
F6 C12 C13 C14 -179.05(14) .
C11 C12 C13 C14 1.3(2) .
C12 C13 C14 F7 -179.00(14) .
C12 C13 C14 C15 -0.1(2) .
F7 C14 C15 F8 -0.1(2) .
C13 C14 C15 F8 -179.05(13) .
F7 C14 C15 C10 178.01(13) .
C13 C14 C15 C10 -0.9(2) .
C11 C10 C15 F8 178.80(13) .
C9 C10 C15 F8 1.3(2) .
C11 C10 C15 C14 0.7(2) .
C9 C10 C15 C14 -176.83(13) .
C21 C16 C17 C18 0.2(2) .
C16 C17 C18 C19 -0.1(2) .
C17 C18 C19 C20 -0.1(2) .
C18 C19 C20 C21 0.2(2) .
C19 C20 C21 C16 -0.2(2) .
C17 C16 C21 C20 -0.1(2) .
